data_7227759
loop_
_publ_author_name
'Huang, Guo-Zhen'
'Zou, Xin'
'Zhu, Zhi-Biao'
'Deng, Zhao-Peng'
'Huo, Li-Hua'
'Gao, Shan'

_publ_section_title
;
 Effect of ligand configurations, secondary Pb--O interactions and
 auxiliary ligands on Pb(ii)--mono/disulfonate complexes: syntheses,
 structures, and luminescence properties
;
_journal_issue 13
_journal_name_full CrystEngComm
_journal_page_first 1778
_journal_paper_doi 10.1039/C7CE00071E
_journal_volume 19
_journal_year 2017
_chemical_formula_moiety 'C12 H8 Cl2 O9 Pb2 S2'
_chemical_formula_sum 'C12 H8 Cl2 O9 Pb2 S2'
_chemical_formula_weight 845.58
_chemical_name_systematic
; 
 ? 
;
_space_group_IT_number 2
_symmetry_cell_setting triclinic
_symmetry_space_group_name_Hall '-P 1'
_symmetry_space_group_name_H-M 'P -1'
_atom_sites_solution_hydrogens geom
_atom_sites_solution_primary direct
_atom_sites_solution_secondary difmap
_audit_creation_method SHELXL-97
_audit_update_record
;
2014-06-26 deposited with the CCDC.
2017-02-27 downloaded from the CCDC.
;
_cell_angle_alpha 92.225(5)
_cell_angle_beta 91.080(6)
_cell_angle_gamma 109.457(6)
_cell_formula_units_Z 2
_cell_length_a 7.1884(5)
_cell_length_b 10.6571(7)
_cell_length_c 12.4644(8)
_cell_measurement_reflns_used 2119
_cell_measurement_temperature 295(2)
_cell_measurement_theta_max 25.87
_cell_measurement_theta_min 3.01
_cell_volume 899.14(11)
_computing_cell_refinement
;
CrysAlis Pro (Agilent, 2013)
;
_computing_data_collection
;
CrysAlis Pro (Agilent, 2013)
;
_computing_data_reduction
;
CrysAlis Pro (Agilent, 2013)
;
_computing_molecular_graphics '(K. Brandenburg, Diamond 3.1, 2009)'
_computing_publication_material '(K. Brandenburg, Diamond 3.1, 2009)'
_computing_structure_refinement 'SHELXL-97 (Sheldrick, 1997)'
_computing_structure_solution 'SHELXS-97 (Sheldrick, 1990)'
_diffrn_ambient_temperature 295(2)
_diffrn_detector_area_resol_mean 16.1954
_diffrn_measured_fraction_theta_full 0.996
_diffrn_measured_fraction_theta_max 0.996
_diffrn_measurement_device_type 'Xcalibur, Eos'
_diffrn_measurement_method '\w scans'
_diffrn_radiation_monochromator graphite
_diffrn_radiation_source 'Enhance (Mo) X-ray Source'
_diffrn_radiation_type MoK\a
_diffrn_radiation_wavelength 0.71073
_diffrn_reflns_av_R_equivalents 0.0335
_diffrn_reflns_av_sigmaI/netI 0.0757
_diffrn_reflns_limit_h_max 8
_diffrn_reflns_limit_h_min -8
_diffrn_reflns_limit_k_max 13
_diffrn_reflns_limit_k_min -12
_diffrn_reflns_limit_l_max 15
_diffrn_reflns_limit_l_min -8
_diffrn_reflns_number 4793
_diffrn_reflns_theta_full 26.00
_diffrn_reflns_theta_max 26.00
_diffrn_reflns_theta_min 3.01
_exptl_absorpt_coefficient_mu 19.275
_exptl_absorpt_correction_T_max 0.1381
_exptl_absorpt_correction_T_min 0.1068
_exptl_absorpt_correction_type multi-scan
_exptl_absorpt_process_details
; 
CrysAlis Pro (Agilent, 2013)
Empirical absorption correction using spherical harmonics,
 implemented in SCALE3 ABSPACK scaling algorithm. 
;
_exptl_crystal_colour colorless
_exptl_crystal_density_diffrn 3.123
_exptl_crystal_density_method 'not measured'
_exptl_crystal_description prism
_exptl_crystal_F_000 764
_exptl_crystal_size_max 0.21
_exptl_crystal_size_mid 0.19
_exptl_crystal_size_min 0.17
_refine_diff_density_max 1.872
_refine_diff_density_min -1.687
_refine_diff_density_rms 0.268
_refine_ls_extinction_method none
_refine_ls_goodness_of_fit_ref 1.003
_refine_ls_hydrogen_treatment constr
_refine_ls_matrix_type full
_refine_ls_number_parameters 244
_refine_ls_number_reflns 3522
_refine_ls_number_restraints 0
_refine_ls_restrained_S_all 1.003
_refine_ls_R_factor_all 0.0567
_refine_ls_R_factor_gt 0.0400
_refine_ls_shift/su_max 0.001
_refine_ls_shift/su_mean 0.000
_refine_ls_structure_factor_coef Fsqd
_refine_ls_weighting_details 'calc w=1/[\s^2^(Fo^2^)+(0.0139P)^2^+0.0000P] where P=(Fo^2^+2Fc^2^)/3'
_refine_ls_weighting_scheme calc
_refine_ls_wR_factor_gt 0.0724
_refine_ls_wR_factor_ref 0.0783
_reflns_number_gt 2750
_reflns_number_total 3522
_reflns_threshold_expression >2sigma(I)
_cod_data_source_file c7ce00071e2.cif
_cod_data_source_block complex1
_cod_depositor_comments 'Adding full bibliography for 7227757--7227764.cif.'
_cod_database_code 7227759

loop_
_symmetry_equiv_pos_as_xyz
'x, y, z'
'-x, -y, -z'

loop_
_atom_site_label
_atom_site_type_symbol
_atom_site_fract_x
_atom_site_fract_y
_atom_site_fract_z
_atom_site_U_iso_or_equiv
_atom_site_adp_type
_atom_site_occupancy
_atom_site_symmetry_multiplicity
_atom_site_calc_flag
_atom_site_refinement_flags
Pb1 Pb 0.32666(5) 0.59914(4) 1.03664(3) 0.02071(12) Uani 1 1 d .
Pb2 Pb 0.29777(5) 0.05796(4) 1.06493(3) 0.02149(12) Uani 1 1 d .
Cl1 Cl 0.0891(5) 0.3652(3) 0.4662(2) 0.0460(8) Uani 1 1 d .
Cl2 Cl 0.2868(5) 0.0840(4) 0.4522(3) 0.0505(9) Uani 1 1 d .
S1 S 0.1286(3) 0.2879(3) 0.8921(2) 0.0174(6) Uani 1 1 d .
S2 S 0.1525(4) -0.1473(3) 0.8368(2) 0.0254(6) Uani 1 1 d .
O1 O 0.0753(9) 0.3839(7) 0.9635(6) 0.0226(17) Uani 1 1 d .
O1W O 0.1438(11) 0.5003(8) 1.2124(7) 0.042(2) Uani 1 1 d .
H1W1 H 0.1680 0.4328 1.2348 0.062 Uiso 1 1 d R
H1W2 H 0.0311 0.4720 1.1804 0.062 Uiso 1 1 d R
O2 O -0.0426(10) 0.1753(7) 0.8537(6) 0.0290(19) Uani 1 1 d .
O3 O 0.2862(9) 0.2489(6) 0.9417(6) 0.0199(16) Uani 1 1 d .
O4 O 0.4834(9) 0.5280(7) 0.8907(5) 0.0195(16) Uani 1 1 d .
O5 O -0.0174(12) -0.2277(7) 0.7729(6) 0.040(2) Uani 1 1 d .
O6 O 0.0907(9) -0.0797(7) 0.9289(5) 0.0228(17) Uani 1 1 d .
O7 O 0.2872(11) -0.2154(7) 0.8730(6) 0.035(2) Uani 1 1 d .
O8 O 0.5077(9) 0.0813(7) 0.9092(6) 0.0206(16) Uani 1 1 d .
C1 C 0.2272(13) 0.3761(9) 0.7776(8) 0.016(2) Uani 1 1 d .
C2 C 0.1357(14) 0.3368(11) 0.6774(8) 0.023(2) Uani 1 1 d .
H2A H 0.0286 0.2584 0.6683 0.027 Uiso 1 1 calc R
C3 C 0.2030(16) 0.4135(11) 0.5919(8) 0.024(2) Uani 1 1 d .
C4 C 0.3640(16) 0.5322(11) 0.6064(9) 0.030(3) Uani 1 1 d .
H4A H 0.4072 0.5855 0.5484 0.036 Uiso 1 1 calc R
C5 C 0.4592(15) 0.5709(11) 0.7056(9) 0.024(3) Uani 1 1 d .
H5A H 0.5679 0.6485 0.7135 0.029 Uiso 1 1 calc R
C6 C 0.3919(13) 0.4932(10) 0.7945(8) 0.023(3) Uani 1 1 d .
C7 C 0.2904(15) -0.0162(10) 0.7570(8) 0.023(2) Uani 1 1 d .
C8 C 0.2375(17) -0.0166(11) 0.6505(9) 0.029(3) Uani 1 1 d .
H8A H 0.1264 -0.0828 0.6208 0.034 Uiso 1 1 calc R
C9 C 0.3519(16) 0.0833(11) 0.5877(9) 0.028(3) Uani 1 1 d .
C10 C 0.5169(16) 0.1797(11) 0.6308(9) 0.031(3) Uani 1 1 d .
H10A H 0.5955 0.2450 0.5881 0.037 Uiso 1 1 calc R
C11 C 0.5656(15) 0.1787(10) 0.7390(9) 0.024(2) Uani 1 1 d .
H11A H 0.6754 0.2461 0.7686 0.028 Uiso 1 1 calc R
C12 C 0.4577(15) 0.0821(10) 0.8036(9) 0.020(2) Uani 1 1 d .

loop_
_atom_site_aniso_label
_atom_site_aniso_U_11
_atom_site_aniso_U_22
_atom_site_aniso_U_33
_atom_site_aniso_U_23
_atom_site_aniso_U_13
_atom_site_aniso_U_12
Pb1 0.0189(2) 0.0227(2) 0.0202(3) 0.00237(18) 0.00027(17) 0.00631(17)
Pb2 0.0222(2) 0.0224(2) 0.0203(3) 0.00271(19) 0.00024(18) 0.00798(18)
Cl1 0.065(2) 0.055(2) 0.0190(17) -0.0033(15) -0.0100(15) 0.0214(18)
Cl2 0.062(2) 0.069(2) 0.0219(18) 0.0111(17) -0.0029(16) 0.0243(19)
S1 0.0151(12) 0.0214(13) 0.0153(14) 0.0048(11) 0.0000(11) 0.0051(10)
S2 0.0289(15) 0.0203(14) 0.0236(17) 0.0010(12) -0.0019(13) 0.0039(12)
O1 0.020(4) 0.028(4) 0.022(4) -0.005(3) -0.001(3) 0.013(3)
O1W 0.042(5) 0.039(5) 0.049(6) 0.016(4) 0.012(4) 0.019(4)
O2 0.022(4) 0.028(4) 0.027(5) 0.003(4) -0.007(3) -0.006(3)
O3 0.017(3) 0.022(4) 0.025(4) 0.012(3) 0.003(3) 0.010(3)
O4 0.015(3) 0.024(4) 0.018(4) 0.005(3) -0.005(3) 0.005(3)
O5 0.048(5) 0.030(5) 0.026(5) 0.000(4) -0.013(4) -0.007(4)
O6 0.023(4) 0.028(4) 0.015(4) 0.004(3) 0.002(3) 0.005(3)
O7 0.041(5) 0.025(4) 0.045(6) 0.009(4) 0.008(4) 0.018(4)
O8 0.021(4) 0.020(4) 0.024(4) 0.003(3) 0.006(3) 0.011(3)
C1 0.017(5) 0.016(5) 0.019(6) 0.007(5) -0.001(4) 0.008(4)
C2 0.021(5) 0.026(6) 0.023(7) -0.002(5) 0.001(5) 0.010(5)
C3 0.040(6) 0.034(6) 0.004(6) 0.001(5) -0.003(5) 0.020(6)
C4 0.047(7) 0.034(7) 0.012(6) 0.010(5) 0.010(5) 0.017(6)
C5 0.022(5) 0.025(6) 0.024(7) 0.007(5) -0.002(5) 0.005(5)
C6 0.033(6) 0.034(7) 0.013(6) 0.012(5) 0.001(5) 0.013(6)
C7 0.027(6) 0.028(6) 0.010(6) 0.013(5) 0.007(5) 0.004(5)
C8 0.043(7) 0.033(7) 0.016(6) 0.005(5) -0.003(5) 0.020(6)
C9 0.035(6) 0.037(7) 0.016(6) 0.015(5) 0.003(5) 0.015(6)
C10 0.039(7) 0.028(6) 0.029(7) 0.011(6) 0.015(6) 0.012(6)
C11 0.024(6) 0.021(6) 0.028(7) 0.000(5) -0.002(5) 0.011(5)
C12 0.024(5) 0.020(6) 0.018(6) 0.007(5) 0.005(5) 0.008(5)

loop_
_atom_type_symbol
_atom_type_description
_atom_type_scat_dispersion_real
_atom_type_scat_dispersion_imag
_atom_type_scat_source
C C 0.0033 0.0016 'International Tables Vol C Tables 4.2.6.8 and 6.1.1.4'
H H 0.0000 0.0000 'International Tables Vol C Tables 4.2.6.8 and 6.1.1.4'
N N 0.0061 0.0033 'International Tables Vol C Tables 4.2.6.8 and 6.1.1.4'
O O 0.0106 0.0060 'International Tables Vol C Tables 4.2.6.8 and 6.1.1.4'
S S 0.1246 0.1234 'International Tables Vol C Tables 4.2.6.8 and 6.1.1.4'
Cl Cl 0.1484 0.1585 'International Tables Vol C Tables 4.2.6.8 and 6.1.1.4'
Pb Pb -3.3944 10.1111 'International Tables Vol C Tables 4.2.6.8 and 6.1.1.4'

loop_
_geom_angle_atom_site_label_1
_geom_angle_atom_site_label_2
_geom_angle_atom_site_label_3
_geom_angle
_geom_angle_site_symmetry_1
_geom_angle_site_symmetry_3
O4 Pb1 O4 72.5(3) . 2_667
O4 Pb1 O1 75.2(2) . .
O4 Pb1 O1 88.8(2) 2_667 .
O4 Pb1 O1W 138.2(2) . .
O4 Pb1 O1W 75.3(2) 2_667 .
O1 Pb1 O1W 78.2(2) . .
O4 Pb1 O3 74.6(2) . 2_667
O4 Pb1 O3 69.7(2) 2_667 2_667
O1 Pb1 O3 147.0(2) . 2_667
O1W Pb1 O3 117.5(2) . 2_667
O6 Pb2 O8 95.4(2) . 2_657
O6 Pb2 O8 75.5(2) . .
O8 Pb2 O8 73.3(3) 2_657 .
O6 Pb2 O3 83.3(2) . .
O8 Pb2 O3 138.9(2) 2_657 .
O8 Pb2 O3 66.5(2) . .
O2 S1 O3 113.8(4) . .
O2 S1 O1 112.9(4) . .
O3 S1 O1 110.9(4) . .
O2 S1 C1 106.3(5) . .
O3 S1 C1 106.8(4) . .
O1 S1 C1 105.5(4) . .
O5 S2 O7 115.9(5) . .
O5 S2 O6 110.3(5) . .
O7 S2 O6 110.8(5) . .
O5 S2 C7 107.3(5) . .
O7 S2 C7 107.0(5) . .
O6 S2 C7 104.8(5) . .
S1 O1 Pb1 122.5(4) . .
Pb1 O1W H1W1 115.3 . .
Pb1 O1W H1W2 93.2 . .
H1W1 O1W H1W2 107.3 . .
S1 O3 Pb2 134.9(4) . .
S1 O3 Pb1 126.2(4) . 2_667
Pb2 O3 Pb1 97.8(2) . 2_667
C6 O4 Pb1 120.9(5) . .
C6 O4 Pb1 120.2(5) . 2_667
Pb1 O4 Pb1 107.5(3) . 2_667
S2 O6 Pb2 126.5(4) . .
C12 O8 Pb2 111.0(6) . 2_657
C12 O8 Pb2 128.6(6) . .
Pb2 O8 Pb2 106.7(3) 2_657 .
C2 C1 C6 121.9(9) . .
C2 C1 S1 120.7(8) . .
C6 C1 S1 117.1(8) . .
C3 C2 C1 119.8(10) . .
C3 C2 H2A 120.1 . .
C1 C2 H2A 120.1 . .
C2 C3 C4 119.7(10) . .
C2 C3 Cl1 120.1(9) . .
C4 C3 Cl1 120.2(8) . .
C5 C4 C3 121.0(10) . .
C5 C4 H4A 119.5 . .
C3 C4 H4A 119.5 . .
C4 C5 C6 120.1(10) . .
C4 C5 H5A 120.0 . .
C6 C5 H5A 120.0 . .
O4 C6 C5 121.0(9) . .
O4 C6 C1 121.5(9) . .
C5 C6 C1 117.5(9) . .
C8 C7 C12 121.6(10) . .
C8 C7 S2 119.7(8) . .
C12 C7 S2 118.6(8) . .
C7 C8 C9 119.1(11) . .
C7 C8 H8A 120.4 . .
C9 C8 H8A 120.4 . .
C10 C9 C8 120.5(11) . .
C10 C9 Cl2 119.9(9) . .
C8 C9 Cl2 119.6(9) . .
C9 C10 C11 119.2(10) . .
C9 C10 H10A 120.4 . .
C11 C10 H10A 120.4 . .
C12 C11 C10 122.2(10) . .
C12 C11 H11A 118.9 . .
C10 C11 H11A 118.9 . .
O8 C12 C11 121.8(9) . .
O8 C12 C7 120.9(9) . .
C11 C12 C7 117.4(10) . .

loop_
_geom_bond_atom_site_label_1
_geom_bond_atom_site_label_2
_geom_bond_distance
_geom_bond_site_symmetry_2
Pb1 O4 2.386(7) .
Pb1 O4 2.408(6) 2_667
Pb1 O1 2.524(7) .
Pb1 O1W 2.646(8) .
Pb1 O3 2.715(6) 2_667
Pb2 O6 2.346(7) .
Pb2 O8 2.380(6) 2_657
Pb2 O8 2.451(7) .
Pb2 O3 2.619(6) .
Cl1 C3 1.731(10) .
Cl2 C9 1.745(11) .
S1 O2 1.461(7) .
S1 O3 1.465(6) .
S1 O1 1.479(7) .
S1 C1 1.766(10) .
S2 O5 1.441(7) .
S2 O7 1.464(7) .
S2 O6 1.484(7) .
S2 C7 1.774(10) .
O1W H1W1 0.8500 .
O1W H1W2 0.8500 .
O3 Pb1 2.715(6) 2_667
O4 C6 1.334(11) .
O4 Pb1 2.408(6) 2_667
O8 C12 1.359(12) .
O8 Pb2 2.380(6) 2_657
C1 C2 1.383(13) .
C1 C6 1.411(13) .
C2 C3 1.365(14) .
C2 H2A 0.9300 .
C3 C4 1.404(15) .
C4 C5 1.380(14) .
C4 H4A 0.9300 .
C5 C6 1.405(14) .
C5 H5A 0.9300 .
C7 C8 1.373(14) .
C7 C12 1.404(14) .
C8 C9 1.389(15) .
C8 H8A 0.9300 .
C9 C10 1.368(15) .
C10 C11 1.389(15) .
C10 H10A 0.9300 .
C11 C12 1.365(14) .
C11 H11A 0.9300 .

loop_
_geom_hbond_atom_site_label_D
_geom_hbond_atom_site_label_H
_geom_hbond_atom_site_label_A
_geom_hbond_distance_DH
_geom_hbond_distance_HA
_geom_hbond_distance_DA
_geom_hbond_angle_DHA
_geom_hbond_site_symmetry_A
O1W H1W1 O5 0.85 2.09 2.754(11) 134.8 2_557

loop_
_geom_torsion_atom_site_label_1
_geom_torsion_atom_site_label_2
_geom_torsion_atom_site_label_3
_geom_torsion_atom_site_label_4
_geom_torsion
_geom_torsion_site_symmetry_1
_geom_torsion_site_symmetry_4
O2 S1 O1 Pb1 -175.9(4) . .
O3 S1 O1 Pb1 55.1(5) . .
C1 S1 O1 Pb1 -60.3(5) . .
O4 Pb1 O1 S1 16.8(4) . .
O4 Pb1 O1 S1 -55.4(5) 2_667 .
O1W Pb1 O1 S1 -130.6(5) . .
O3 Pb1 O1 S1 -7.6(7) 2_667 .
O2 S1 O3 Pb2 -37.6(7) . .
O1 S1 O3 Pb2 90.9(6) . .
C1 S1 O3 Pb2 -154.6(5) . .
O2 S1 O3 Pb1 157.3(4) . 2_667
O1 S1 O3 Pb1 -74.2(5) . 2_667
C1 S1 O3 Pb1 40.3(6) . 2_667
O6 Pb2 O3 S1 53.6(6) . .
O8 Pb2 O3 S1 144.2(5) 2_657 .
O8 Pb2 O3 S1 130.6(6) . .
O6 Pb2 O3 Pb1 -138.5(2) . 2_667
O8 Pb2 O3 Pb1 -47.9(4) 2_657 2_667
O8 Pb2 O3 Pb1 -61.5(2) . 2_667
O4 Pb1 O4 C6 143.5(8) 2_667 .
O1 Pb1 O4 C6 50.1(7) . .
O1W Pb1 O4 C6 102.4(7) . .
O3 Pb1 O4 C6 -143.4(7) 2_667 .
O4 Pb1 O4 Pb1 0.0 2_667 2_667
O1 Pb1 O4 Pb1 -93.5(3) . 2_667
O1W Pb1 O4 Pb1 -41.2(4) . 2_667
O3 Pb1 O4 Pb1 73.1(2) 2_667 2_667
O5 S2 O6 Pb2 177.6(5) . .
O7 S2 O6 Pb2 47.8(6) . .
C7 S2 O6 Pb2 -67.2(6) . .
O8 Pb2 O6 S2 -43.6(5) 2_657 .
O8 Pb2 O6 S2 27.6(5) . .
O3 Pb2 O6 S2 95.0(5) . .
O6 Pb2 O8 C12 35.6(7) . .
O8 Pb2 O8 C12 135.9(8) 2_657 .
O3 Pb2 O8 C12 -53.4(7) . .
O6 Pb2 O8 Pb2 -100.3(3) . 2_657
O8 Pb2 O8 Pb2 0.0 2_657 2_657
O3 Pb2 O8 Pb2 170.7(3) . 2_657
O2 S1 C1 C2 3.0(9) . .
O3 S1 C1 C2 124.8(8) . .
O1 S1 C1 C2 -117.1(8) . .
O2 S1 C1 C6 178.0(7) . .
O3 S1 C1 C6 -60.2(8) . .
O1 S1 C1 C6 57.9(8) . .
C6 C1 C2 C3 -1.0(14) . .
S1 C1 C2 C3 173.7(8) . .
C1 C2 C3 C4 -0.4(15) . .
C1 C2 C3 Cl1 -179.9(8) . .
C2 C3 C4 C5 1.8(16) . .
Cl1 C3 C4 C5 -178.7(8) . .
C3 C4 C5 C6 -1.8(16) . .
Pb1 O4 C6 C5 112.0(8) . .
Pb1 O4 C6 C5 -109.0(9) 2_667 .
Pb1 O4 C6 C1 -69.3(10) . .
Pb1 O4 C6 C1 69.7(10) 2_667 .
C4 C5 C6 O4 179.1(9) . .
C4 C5 C6 C1 0.4(14) . .
C2 C1 C6 O4 -177.7(8) . .
S1 C1 C6 O4 7.5(12) . .
C2 C1 C6 C5 1.0(14) . .
S1 C1 C6 C5 -173.9(7) . .
O5 S2 C7 C8 -7.4(10) . .
O7 S2 C7 C8 117.6(9) . .
O6 S2 C7 C8 -124.7(9) . .
O5 S2 C7 C12 175.8(8) . .
O7 S2 C7 C12 -59.2(10) . .
O6 S2 C7 C12 58.5(9) . .
C12 C7 C8 C9 -0.3(16) . .
S2 C7 C8 C9 -177.1(8) . .
C7 C8 C9 C10 1.0(16) . .
C7 C8 C9 Cl2 179.9(8) . .
C8 C9 C10 C11 -1.8(17) . .
Cl2 C9 C10 C11 179.3(8) . .
C9 C10 C11 C12 2.1(16) . .
Pb2 O8 C12 C11 -95.1(10) 2_657 .
Pb2 O8 C12 C11 130.5(8) . .
Pb2 O8 C12 C7 85.8(10) 2_657 .
Pb2 O8 C12 C7 -48.6(12) . .
C10 C11 C12 O8 179.3(9) . .
C10 C11 C12 C7 -1.5(15) . .
C8 C7 C12 O8 179.8(9) . .
S2 C7 C12 O8 -3.5(14) . .
C8 C7 C12 C11 0.6(16) . .
S2 C7 C12 C11 177.4(8) . .
